data_1513427
loop_
_publ_author_name
'Morin, Marie S. T.'
'Arndtsen, Bruce A.'

_publ_section_title
;
 Chiral phosphorus-based 1,3-dipoles: a modular approach to
 enantioselective 1,3-dipolar cycloaddition and polycyclic 2-pyrroline
 synthesis.
;
_journal_issue 4
_journal_name_full 'Organic letters'
_journal_page_first 1056
_journal_page_last 1059
_journal_paper_doi 10.1021/ol4035512
_journal_volume 16
_journal_year 2014
_chemical_absolute_configuration rmad
_chemical_compound_source 'Synthesized by the authors. See text'
_chemical_formula_moiety 'C20 H23 N O'
_chemical_formula_sum 'C20 H23 N O'
_chemical_formula_weight 293.39
_chemical_name_systematic
; 
 ? 
;
_space_group_IT_number 4
_symmetry_cell_setting monoclinic
_symmetry_space_group_name_Hall 'P 2yb'
_symmetry_space_group_name_H-M 'P 1 21 1'
_atom_sites_solution_hydrogens geom
_atom_sites_solution_primary direct
_atom_sites_solution_secondary difmap
_audit_creation_method SHELXL-97
_cell_angle_alpha 90
_cell_angle_beta 113.102(1)
_cell_angle_gamma 90
_cell_formula_units_Z 4
_cell_length_a 15.7825(2)
_cell_length_b 5.8322(1)
_cell_length_c 18.8095(2)
_cell_measurement_reflns_used 9279
_cell_measurement_temperature 100
_cell_measurement_theta_max 70.80
_cell_measurement_theta_min 4.68
_cell_volume 1592.51(4)
_computing_cell_refinement 'SAINT V7.68A(Bruker AXS, 2009)'
_computing_data_collection 'APEX2  (Bruker AXS, 2009)'
_computing_data_reduction 'SAINT V7.68A(Bruker AXS, 2009)'
_computing_molecular_graphics 'SHELXTL  (Bruker AXS, 2003)'
_computing_publication_material 'UdMX (Maris, 2004)'
_computing_structure_refinement 'SHELXL97 (Sheldrick, 2008)'
_computing_structure_solution 'SHELXS97 (Sheldrick, 2008)'
_diffrn_ambient_temperature 100
_diffrn_detector_area_resol_mean 8.3
_diffrn_measured_fraction_theta_full 0.993
_diffrn_measured_fraction_theta_max 0.993
_diffrn_measurement_device_type 'Bruker APEX II'
_diffrn_measurement_method \w
_diffrn_radiation_monochromator 'Quazar MX'
_diffrn_radiation_source 'Incoatec I\muS Microsource '
_diffrn_radiation_type CuK\a
_diffrn_radiation_wavelength 1.54178
_diffrn_reflns_av_R_equivalents 0.020
_diffrn_reflns_av_sigmaI/netI 0.0086
_diffrn_reflns_limit_h_max 19
_diffrn_reflns_limit_h_min -19
_diffrn_reflns_limit_k_max 7
_diffrn_reflns_limit_k_min -7
_diffrn_reflns_limit_l_max 23
_diffrn_reflns_limit_l_min -23
_diffrn_reflns_number 83998
_diffrn_reflns_theta_full 71.16
_diffrn_reflns_theta_max 71.16
_diffrn_reflns_theta_min 2.55
_exptl_absorpt_coefficient_mu 0.575
_exptl_absorpt_correction_T_max 0.9661
_exptl_absorpt_correction_T_min 0.8630
_exptl_absorpt_correction_type multi-scan
_exptl_absorpt_process_details 'Sadabs (Sheldrick, 2008)'
_exptl_crystal_colour Colorless
_exptl_crystal_density_diffrn 1.224
_exptl_crystal_density_method 'not measured'
_exptl_crystal_description plate
_exptl_crystal_F_000 632
_exptl_crystal_size_max 0.20
_exptl_crystal_size_mid 0.16
_exptl_crystal_size_min 0.06
_refine_diff_density_max 0.286
_refine_diff_density_min -0.158
_refine_diff_density_rms 0.030
_refine_ls_abs_structure_details 'Flack, H.D. and Schwarzenbach, D. (1999), XXXX Friedel Pairs'
_refine_ls_abs_structure_Flack 0.09(14)
_refine_ls_extinction_method none
_refine_ls_goodness_of_fit_ref 1.061
_refine_ls_hydrogen_treatment constr
_refine_ls_matrix_type full
_refine_ls_number_parameters 401
_refine_ls_number_reflns 6071
_refine_ls_number_restraints 1
_refine_ls_restrained_S_all 1.061
_refine_ls_R_factor_all 0.0281
_refine_ls_R_factor_gt 0.0280
_refine_ls_shift/su_max 0.001
_refine_ls_shift/su_mean 0.000
_refine_ls_structure_factor_coef Fsqd
_refine_ls_weighting_details 'calc w=1/[\s^2^(Fo^2^)+(0.0433P)^2^+0.2814P] where P=(Fo^2^+2Fc^2^)/3'
_refine_ls_weighting_scheme calc
_refine_ls_wR_factor_gt 0.0722
_refine_ls_wR_factor_ref 0.0723
_reflns_number_gt 6057
_reflns_number_total 6071
_reflns_threshold_expression I>2\s(I)
_cod_data_source_file ol4035512_si_002.cif
_cod_data_source_block arst38
_cod_depositor_comments
;
The following automatic conversions were performed:

'_symmetry_cell_setting' value 'Monoclinic' changed to 'monoclinic'
according to
/usr/data/users/saulius/automatic-downloads/current/ACS/lib/dictionaries/cif_core.dic
dictionary named 'cif_core.dic' version 2.4.2 from 2011-04-26.

Automatic conversion script
Id: cif_fix_values 2281 2013-09-26 08:29:07Z andrius 
;
_cod_original_sg_symbol_H-M P21
_cod_database_code 1513427

loop_
_symmetry_equiv_pos_as_xyz
'x, y, z'
'-x, y+1/2, -z'

loop_
_atom_site_label
_atom_site_type_symbol
_atom_site_fract_x
_atom_site_fract_y
_atom_site_fract_z
_atom_site_U_iso_or_equiv
_atom_site_adp_type
_atom_site_occupancy
_atom_site_symmetry_multiplicity
_atom_site_calc_flag
_atom_site_refinement_flags
O1 O 0.80721(5) -0.05040(15) 0.43165(5) 0.02448(18) Uani 1 1 d .
N1 N 0.74059(6) 0.34596(17) 0.25898(5) 0.01785(19) Uani 1 1 d .
C101 C 0.66505(7) 0.50052(19) 0.25522(6) 0.0185(2) Uani 1 1 d .
H101 H 0.6856 0.6629 0.2556 0.022 Uiso 1 1 calc R
C102 C 0.65314(7) 0.4515(2) 0.33173(6) 0.0209(2) Uani 1 1 d .
H10A H 0.6453 0.5961 0.3561 0.025 Uiso 1 1 calc R
H10B H 0.5989 0.3525 0.3224 0.025 Uiso 1 1 calc R
C103 C 0.74271(8) 0.3281(2) 0.38351(6) 0.0196(2) Uani 1 1 d .
H103 H 0.7699 0.3996 0.4360 0.024 Uiso 1 1 calc R
C104 C 0.72448(8) 0.0754(2) 0.38881(7) 0.0227(2) Uani 1 1 d .
H10C H 0.6805 0.0565 0.4141 0.027 Uiso 1 1 calc R
H10D H 0.6956 0.0111 0.3360 0.027 Uiso 1 1 calc R
C105 C 0.87877(7) -0.0108(2) 0.40905(6) 0.0191(2) Uani 1 1 d .
C106 C 0.95171(8) -0.1663(2) 0.43686(6) 0.0216(2) Uani 1 1 d .
H106 H 0.9492 -0.2908 0.4685 0.026 Uiso 1 1 calc R
C107 C 1.02773(8) -0.1387(2) 0.41816(6) 0.0242(2) Uani 1 1 d .
H107 H 1.0767 -0.2468 0.4358 0.029 Uiso 1 1 calc R
C108 C 1.03229(8) 0.0473(2) 0.37359(7) 0.0260(3) Uani 1 1 d .
H108 H 1.0844 0.0674 0.3608 0.031 Uiso 1 1 calc R
C109 C 0.96050(8) 0.2030(2) 0.34798(6) 0.0232(2) Uani 1 1 d .
H109 H 0.9648 0.3315 0.3186 0.028 Uiso 1 1 calc R
C110 C 0.88153(7) 0.1771(2) 0.36406(6) 0.0182(2) Uani 1 1 d .
C111 C 0.80654(7) 0.3569(2) 0.34045(6) 0.0176(2) Uani 1 1 d .
H111 H 0.8353 0.5126 0.3514 0.021 Uiso 1 1 calc R
C112 C 0.77866(8) 0.3940(2) 0.20090(6) 0.0226(2) Uani 1 1 d .
H11A H 0.7285 0.3770 0.1491 0.027 Uiso 1 1 calc R
H11B H 0.8254 0.2753 0.2055 0.027 Uiso 1 1 calc R
C113 C 0.82311(8) 0.6292(2) 0.20457(7) 0.0275(3) Uani 1 1 d .
H11C H 0.7773 0.7495 0.1981 0.041 Uiso 1 1 calc R
H11D H 0.8459 0.6412 0.1632 0.041 Uiso 1 1 calc R
H11E H 0.8746 0.6475 0.2548 0.041 Uiso 1 1 calc R
C114 C 0.57966(7) 0.4600(2) 0.18231(6) 0.0184(2) Uani 1 1 d .
C115 C 0.53561(8) 0.2474(2) 0.16893(7) 0.0211(2) Uani 1 1 d .
H115 H 0.5604 0.1265 0.2051 0.025 Uiso 1 1 calc R
C116 C 0.45628(8) 0.2105(2) 0.10365(7) 0.0227(2) Uani 1 1 d .
H116 H 0.4271 0.0648 0.0958 0.027 Uiso 1 1 calc R
C117 C 0.41835(8) 0.3841(2) 0.04893(6) 0.0222(2) Uani 1 1 d .
C118 C 0.46386(8) 0.5931(2) 0.06118(7) 0.0226(2) Uani 1 1 d .
H118 H 0.4406 0.7120 0.0240 0.027 Uiso 1 1 calc R
C119 C 0.54341(7) 0.6307(2) 0.12740(6) 0.0202(2) Uani 1 1 d .
H119 H 0.5732 0.7756 0.1350 0.024 Uiso 1 1 calc R
C120 C 0.32959(8) 0.3449(3) -0.02028(7) 0.0301(3) Uani 1 1 d .
H12A H 0.2773 0.3647 -0.0051 0.045 Uiso 1 1 calc R
H12B H 0.3290 0.1889 -0.0398 0.045 Uiso 1 1 calc R
H12C H 0.3248 0.4556 -0.0609 0.045 Uiso 1 1 calc R
O2 O 0.48126(5) 1.01435(15) 0.34788(5) 0.02233(17) Uani 1 1 d .
N2 N 0.25018(6) 0.72711(18) 0.24292(5) 0.0204(2) Uani 1 1 d .
C201 C 0.25844(8) 0.5256(2) 0.19869(7) 0.0221(2) Uani 1 1 d .
H201 H 0.2361 0.3864 0.2171 0.027 Uiso 1 1 calc R
C202 C 0.36369(8) 0.5063(2) 0.22174(7) 0.0242(2) Uani 1 1 d .
H20A H 0.3837 0.3442 0.2305 0.029 Uiso 1 1 calc R
H20B H 0.3814 0.5707 0.1808 0.029 Uiso 1 1 calc R
C203 C 0.40718(8) 0.6453(2) 0.29674(6) 0.0212(2) Uani 1 1 d .
H203 H 0.4553 0.5539 0.3380 0.025 Uiso 1 1 calc R
C204 C 0.44670(8) 0.8671(2) 0.28120(6) 0.0220(2) Uani 1 1 d .
H20C H 0.4973 0.8312 0.2644 0.026 Uiso 1 1 calc R
H20D H 0.3983 0.9495 0.2384 0.026 Uiso 1 1 calc R
C205 C 0.42199(7) 1.0478(2) 0.38436(6) 0.0194(2) Uani 1 1 d .
C206 C 0.44561(7) 1.2234(2) 0.43906(6) 0.0212(2) Uani 1 1 d .
H206 H 0.5002 1.3099 0.4495 0.025 Uiso 1 1 calc R
C207 C 0.38955(8) 1.2715(2) 0.47809(6) 0.0222(2) Uani 1 1 d .
H207 H 0.4048 1.3940 0.5142 0.027 Uiso 1 1 calc R
C208 C 0.31084(8) 1.1409(2) 0.46465(6) 0.0223(2) Uani 1 1 d .
H208 H 0.2713 1.1762 0.4903 0.027 Uiso 1 1 calc R
C209 C 0.29109(7) 0.9591(2) 0.41340(6) 0.0213(2) Uani 1 1 d .
H209 H 0.2393 0.8650 0.4066 0.026 Uiso 1 1 calc R
C210 C 0.34487(7) 0.90922(19) 0.37122(6) 0.0186(2) Uani 1 1 d .
C211 C 0.32610(7) 0.7015(2) 0.31942(6) 0.0193(2) Uani 1 1 d .
H211 H 0.3134 0.5666 0.3466 0.023 Uiso 1 1 calc R
C212 C 0.15804(8) 0.7601(2) 0.24238(7) 0.0277(3) Uani 1 1 d .
H21A H 0.1144 0.7795 0.1880 0.033 Uiso 1 1 calc R
H21B H 0.1582 0.9053 0.2697 0.033 Uiso 1 1 calc R
C213 C 0.12068(9) 0.5707(3) 0.27860(9) 0.0389(3) Uani 1 1 d .
H21C H 0.1192 0.4253 0.2520 0.058 Uiso 1 1 calc R
H21D H 0.0582 0.6106 0.2735 0.058 Uiso 1 1 calc R
H21E H 0.1607 0.5552 0.3335 0.058 Uiso 1 1 calc R
C214 C 0.20267(8) 0.5566(2) 0.11301(7) 0.0222(2) Uani 1 1 d .
C215 C 0.21145(9) 0.7539(2) 0.07481(7) 0.0265(3) Uani 1 1 d .
H215 H 0.2532 0.8705 0.1028 0.032 Uiso 1 1 calc R
C216 C 0.15994(9) 0.7822(2) -0.00365(7) 0.0271(3) Uani 1 1 d .
H216 H 0.1669 0.9186 -0.0284 0.033 Uiso 1 1 calc R
C217 C 0.09836(8) 0.6154(2) -0.04676(7) 0.0252(2) Uani 1 1 d .
C218 C 0.08918(8) 0.4186(2) -0.00873(7) 0.0279(3) Uani 1 1 d .
H218 H 0.0471 0.3026 -0.0368 0.034 Uiso 1 1 calc R
C219 C 0.14093(8) 0.3890(2) 0.07016(7) 0.0259(3) Uani 1 1 d .
H219 H 0.1339 0.2527 0.0950 0.031 Uiso 1 1 calc R
C220 C 0.04350(9) 0.6462(3) -0.13215(7) 0.0321(3) Uani 1 1 d .
H22A H 0.0485 0.8055 -0.1466 0.048 Uiso 1 1 calc R
H22B H -0.0213 0.6092 -0.1443 0.048 Uiso 1 1 calc R
H22C H 0.0676 0.5437 -0.1611 0.048 Uiso 1 1 calc R

loop_
_atom_site_aniso_label
_atom_site_aniso_U_11
_atom_site_aniso_U_22
_atom_site_aniso_U_33
_atom_site_aniso_U_23
_atom_site_aniso_U_13
_atom_site_aniso_U_12
O1 0.0209(4) 0.0251(4) 0.0285(4) 0.0092(4) 0.0108(3) 0.0025(3)
N1 0.0161(4) 0.0191(4) 0.0175(4) 0.0006(4) 0.0056(3) 0.0012(4)
C101 0.0177(5) 0.0160(5) 0.0210(5) -0.0010(4) 0.0066(4) 0.0006(4)
C102 0.0205(5) 0.0216(6) 0.0205(5) -0.0018(4) 0.0078(4) 0.0018(5)
C103 0.0203(5) 0.0211(6) 0.0175(5) -0.0022(4) 0.0074(4) 0.0017(4)
C104 0.0181(5) 0.0253(6) 0.0269(6) 0.0049(5) 0.0110(5) 0.0015(5)
C105 0.0172(5) 0.0203(6) 0.0182(5) -0.0031(4) 0.0052(4) -0.0020(4)
C106 0.0233(5) 0.0188(6) 0.0180(5) -0.0011(4) 0.0030(4) -0.0002(4)
C107 0.0195(5) 0.0269(6) 0.0210(5) -0.0041(5) 0.0025(4) 0.0052(5)
C108 0.0193(5) 0.0359(7) 0.0232(5) -0.0010(5) 0.0089(4) 0.0025(5)
C109 0.0203(5) 0.0284(6) 0.0212(5) 0.0030(5) 0.0085(4) -0.0012(5)
C110 0.0166(5) 0.0204(6) 0.0151(4) -0.0025(4) 0.0036(4) -0.0004(4)
C111 0.0180(5) 0.0159(5) 0.0177(5) -0.0010(4) 0.0056(4) -0.0011(4)
C112 0.0198(5) 0.0290(7) 0.0188(5) 0.0018(5) 0.0075(4) 0.0027(5)
C113 0.0233(5) 0.0349(7) 0.0241(6) 0.0097(5) 0.0090(5) -0.0004(5)
C114 0.0165(5) 0.0213(6) 0.0185(5) -0.0016(4) 0.0080(4) 0.0031(4)
C115 0.0227(5) 0.0176(6) 0.0234(5) 0.0009(4) 0.0096(4) 0.0028(4)
C116 0.0212(5) 0.0199(6) 0.0273(6) -0.0054(5) 0.0100(4) -0.0011(5)
C117 0.0190(5) 0.0291(6) 0.0190(5) -0.0057(5) 0.0078(4) 0.0049(5)
C118 0.0232(5) 0.0259(6) 0.0193(5) 0.0029(4) 0.0091(4) 0.0074(5)
C119 0.0213(5) 0.0189(5) 0.0216(5) -0.0006(4) 0.0097(4) 0.0009(4)
C120 0.0230(6) 0.0399(7) 0.0233(6) -0.0084(6) 0.0047(5) 0.0044(5)
O2 0.0198(4) 0.0271(4) 0.0227(4) 0.0014(3) 0.0111(3) -0.0019(3)
N2 0.0201(4) 0.0214(5) 0.0196(4) -0.0025(4) 0.0079(4) 0.0018(4)
C201 0.0278(6) 0.0180(5) 0.0241(5) -0.0015(4) 0.0140(5) 0.0006(4)
C202 0.0284(6) 0.0213(6) 0.0268(6) 0.0011(5) 0.0150(5) 0.0050(5)
C203 0.0216(5) 0.0216(6) 0.0227(5) 0.0051(4) 0.0112(4) 0.0063(4)
C204 0.0232(5) 0.0246(6) 0.0221(5) 0.0030(5) 0.0130(4) 0.0032(5)
C205 0.0178(5) 0.0233(6) 0.0170(5) 0.0063(4) 0.0067(4) 0.0039(4)
C206 0.0174(5) 0.0235(6) 0.0196(5) 0.0047(5) 0.0040(4) -0.0021(4)
C207 0.0243(5) 0.0229(6) 0.0170(5) 0.0010(4) 0.0055(4) 0.0003(5)
C208 0.0226(5) 0.0274(6) 0.0184(5) 0.0006(4) 0.0097(4) 0.0019(5)
C209 0.0185(5) 0.0250(6) 0.0206(5) 0.0031(5) 0.0079(4) -0.0016(5)
C210 0.0178(5) 0.0211(6) 0.0160(5) 0.0037(4) 0.0057(4) 0.0023(4)
C211 0.0193(5) 0.0193(5) 0.0205(5) 0.0029(5) 0.0092(4) 0.0017(4)
C212 0.0191(5) 0.0377(7) 0.0245(6) -0.0093(5) 0.0066(4) 0.0022(5)
C213 0.0294(7) 0.0487(9) 0.0448(8) -0.0201(7) 0.0214(6) -0.0156(6)
C214 0.0246(5) 0.0214(6) 0.0238(6) -0.0035(5) 0.0131(5) 0.0006(5)
C215 0.0310(6) 0.0206(6) 0.0273(6) -0.0039(5) 0.0108(5) -0.0032(5)
C216 0.0310(6) 0.0240(6) 0.0281(6) 0.0020(5) 0.0134(5) -0.0007(5)
C217 0.0216(5) 0.0315(6) 0.0246(6) -0.0014(5) 0.0112(5) 0.0029(5)
C218 0.0257(6) 0.0297(7) 0.0295(6) -0.0069(5) 0.0119(5) -0.0071(5)
C219 0.0308(6) 0.0225(6) 0.0285(6) -0.0013(5) 0.0161(5) -0.0040(5)
C220 0.0269(6) 0.0417(8) 0.0260(6) -0.0017(6) 0.0087(5) -0.0019(6)

loop_
_atom_type_symbol
_atom_type_description
_atom_type_scat_dispersion_real
_atom_type_scat_dispersion_imag
_atom_type_scat_source
C C 0.0181 0.0091 'International Tables Vol C Tables 4.2.6.8 and 6.1.1.4'
H H 0.0000 0.0000 'International Tables Vol C Tables 4.2.6.8 and 6.1.1.4'
N N 0.0311 0.0180 'International Tables Vol C Tables 4.2.6.8 and 6.1.1.4'
O O 0.0492 0.0322 'International Tables Vol C Tables 4.2.6.8 and 6.1.1.4'

loop_
_geom_angle_atom_site_label_1
_geom_angle_atom_site_label_2
_geom_angle_atom_site_label_3
_geom_angle
_geom_angle_publ_flag
C105 O1 C104 114.64(8) y
C112 N1 C101 114.06(9) y
C112 N1 C111 115.91(8) y
C101 N1 C111 104.52(8) y
N1 C101 C114 111.28(8) y
N1 C101 C102 103.49(9) y
C114 C101 C102 114.98(9) y
N1 C101 H101 109.0 ?
C114 C101 H101 109.0 ?
C102 C101 H101 109.0 ?
C103 C102 C101 104.91(9) y
C103 C102 H10A 110.8 ?
C101 C102 H10A 110.8 ?
C103 C102 H10B 110.8 ?
C101 C102 H10B 110.8 ?
H10A C102 H10B 108.8 ?
C104 C103 C111 108.88(9) y
C104 C103 C102 110.18(10) y
C111 C103 C102 104.19(9) y
C104 C103 H103 111.1 ?
C111 C103 H103 111.1 ?
C102 C103 H103 111.1 ?
O1 C104 C103 112.33(9) y
O1 C104 H10C 109.1 ?
C103 C104 H10C 109.1 ?
O1 C104 H10D 109.1 ?
C103 C104 H10D 109.1 ?
H10C C104 H10D 107.9 ?
O1 C105 C110 123.02(10) y
O1 C105 C106 115.59(10) y
C110 C105 C106 121.33(10) y
C107 C106 C105 119.88(11) y
C107 C106 H106 120.1 ?
C105 C106 H106 120.1 ?
C106 C107 C108 119.90(11) y
C106 C107 H107 120.0 ?
C108 C107 H107 120.0 ?
C109 C108 C107 119.54(11) y
C109 C108 H108 120.2 ?
C107 C108 H108 120.2 ?
C108 C109 C110 122.07(11) y
C108 C109 H109 119.0 ?
C110 C109 H109 119.0 ?
C105 C110 C109 117.23(10) y
C105 C110 C111 121.04(9) y
C109 C110 C111 121.47(10) y
N1 C111 C110 115.24(9) y
N1 C111 C103 101.67(8) y
C110 C111 C103 111.77(9) y
N1 C111 H111 109.3 ?
C110 C111 H111 109.3 ?
C103 C111 H111 109.3 ?
N1 C112 C113 116.91(10) y
N1 C112 H11A 108.1 ?
C113 C112 H11A 108.1 ?
N1 C112 H11B 108.1 ?
C113 C112 H11B 108.1 ?
H11A C112 H11B 107.3 ?
C112 C113 H11C 109.5 ?
C112 C113 H11D 109.5 ?
H11C C113 H11D 109.5 ?
C112 C113 H11E 109.5 ?
H11C C113 H11E 109.5 ?
H11D C113 H11E 109.5 ?
C119 C114 C115 118.25(10) y
C119 C114 C101 121.45(10) y
C115 C114 C101 120.30(10) y
C116 C115 C114 120.76(11) y
C116 C115 H115 119.6 ?
C114 C115 H115 119.6 ?
C115 C116 C117 121.12(11) y
C115 C116 H116 119.4 ?
C117 C116 H116 119.4 ?
C118 C117 C116 117.99(10) y
C118 C117 C120 121.41(11) y
C116 C117 C120 120.59(12) y
C117 C118 C119 120.80(11) y
C117 C118 H118 119.6 ?
C119 C118 H118 119.6 ?
C114 C119 C118 121.02(11) y
C114 C119 H119 119.5 ?
C118 C119 H119 119.5 ?
C117 C120 H12A 109.5 ?
C117 C120 H12B 109.5 ?
H12A C120 H12B 109.5 ?
C117 C120 H12C 109.5 ?
H12A C120 H12C 109.5 ?
H12B C120 H12C 109.5 ?
C205 O2 C204 114.87(9) y
C212 N2 C211 116.41(9) y
C212 N2 C201 114.10(9) y
C211 N2 C201 104.58(9) y
N2 C201 C214 111.22(9) y
N2 C201 C202 102.86(9) y
C214 C201 C202 114.77(9) y
N2 C201 H201 109.3 ?
C214 C201 H201 109.3 ?
C202 C201 H201 109.3 ?
C203 C202 C201 105.24(9) y
C203 C202 H20A 110.7 ?
C201 C202 H20A 110.7 ?
C203 C202 H20B 110.7 ?
C201 C202 H20B 110.7 ?
H20A C202 H20B 108.8 ?
C204 C203 C211 108.84(9) y
C204 C203 C202 110.08(9) y
C211 C203 C202 104.31(9) y
C204 C203 H203 111.1 ?
C211 C203 H203 111.1 ?
C202 C203 H203 111.1 ?
O2 C204 C203 112.69(9) y
O2 C204 H20C 109.1 ?
C203 C204 H20C 109.1 ?
O2 C204 H20D 109.1 ?
C203 C204 H20D 109.1 ?
H20C C204 H20D 107.8 ?
O2 C205 C206 115.82(10) y
O2 C205 C210 123.02(10) y
C206 C205 C210 121.10(10) y
C207 C206 C205 119.95(10) y
C207 C206 H206 120.0 ?
C205 C206 H206 120.0 ?
C206 C207 C208 120.26(11) y
C206 C207 H207 119.9 ?
C208 C207 H207 119.9 ?
C209 C208 C207 119.10(10) y
C209 C208 H208 120.4 ?
C207 C208 H208 120.4 ?
C208 C209 C210 122.18(10) y
C208 C209 H209 118.9 ?
C210 C209 H209 118.9 ?
C205 C210 C209 117.26(10) y
C205 C210 C211 120.96(10) y
C209 C210 C211 121.53(10) y
N2 C211 C210 115.27(9) y
N2 C211 C203 101.37(8) y
C210 C211 C203 112.14(9) y
N2 C211 H211 109.2 ?
C210 C211 H211 109.2 ?
C203 C211 H211 109.2 ?
N2 C212 C213 117.21(12) y
N2 C212 H21A 108.0 ?
C213 C212 H21A 108.0 ?
N2 C212 H21B 108.0 ?
C213 C212 H21B 108.0 ?
H21A C212 H21B 107.2 ?
C212 C213 H21C 109.5 ?
C212 C213 H21D 109.5 ?
H21C C213 H21D 109.5 ?
C212 C213 H21E 109.5 ?
H21C C213 H21E 109.5 ?
H21D C213 H21E 109.5 ?
C215 C214 C219 118.05(11) y
C215 C214 C201 120.97(11) y
C219 C214 C201 120.98(11) y
C216 C215 C214 120.82(12) y
C216 C215 H215 119.6 ?
C214 C215 H215 119.6 ?
C215 C216 C217 121.41(12) y
C215 C216 H216 119.3 ?
C217 C216 H216 119.3 ?
C216 C217 C218 117.92(11) y
C216 C217 C220 121.12(12) y
C218 C217 C220 120.96(11) y
C217 C218 C219 120.91(11) y
C217 C218 H218 119.5 ?
C219 C218 H218 119.5 ?
C214 C219 C218 120.89(12) y
C214 C219 H219 119.6 ?
C218 C219 H219 119.6 ?
C217 C220 H22A 109.5 ?
C217 C220 H22B 109.5 ?
H22A C220 H22B 109.5 ?
C217 C220 H22C 109.5 ?
H22A C220 H22C 109.5 ?
H22B C220 H22C 109.5 ?

loop_
_geom_bond_atom_site_label_1
_geom_bond_atom_site_label_2
_geom_bond_distance
_geom_bond_publ_flag
O1 C105 1.3734(13) y
O1 C104 1.4378(14) y
N1 C112 1.4656(14) y
N1 C101 1.4741(14) y
N1 C111 1.4778(13) y
C101 C114 1.5174(14) y
C101 C102 1.5493(15) y
C101 H101 1.0000 ?
C102 C103 1.5441(15) y
C102 H10a 0.9900 ?
C102 H10b 0.9900 ?
C103 C104 1.5123(17) y
C103 C111 1.5294(15) y
C103 H103 1.0000 ?
C104 H10c 0.9900 ?
C104 H10d 0.9900 ?
C105 C110 1.3953(16) y
C105 C106 1.3962(16) y
C106 C107 1.3856(17) y
C106 H106 0.9500 ?
C107 C108 1.3904(19) y
C107 H107 0.9500 ?
C108 C109 1.3826(17) y
C108 H108 0.9500 ?
C109 C110 1.4012(15) y
C109 H109 0.9500 ?
C110 C111 1.5117(15) y
C111 H111 1.0000 ?
C112 C113 1.5299(18) y
C112 H11a 0.9900 ?
C112 H11b 0.9900 ?
C113 H11c 0.9800 ?
C113 H11d 0.9800 ?
C113 H11e 0.9800 ?
C114 C119 1.3864(16) y
C114 C115 1.3952(16) y
C115 C116 1.3839(16) y
C115 H115 0.9500 ?
C116 C117 1.3999(17) y
C116 H116 0.9500 ?
C117 C118 1.3874(18) y
C117 C120 1.5094(15) y
C118 C119 1.3961(16) y
C118 H118 0.9500 ?
C119 H119 0.9500 ?
C120 H12a 0.9800 ?
C120 H12b 0.9800 ?
C120 H12c 0.9800 ?
O2 C205 1.3738(13) y
O2 C204 1.4391(15) y
N2 C212 1.4629(14) y
N2 C211 1.4750(13) y
N2 C201 1.4751(15) y
C201 C214 1.5137(16) y
C201 C202 1.5475(16) y
C201 H201 1.0000 ?
C202 C203 1.5357(16) y
C202 H20a 0.9900 ?
C202 H20b 0.9900 ?
C203 C204 1.5136(17) y
C203 C211 1.5347(14) y
C203 H203 1.0000 ?
C204 H20c 0.9900 ?
C204 H20d 0.9900 ?
C205 C206 1.3948(17) y
C205 C210 1.4000(16) y
C206 C207 1.3821(16) y
C206 H206 0.9500 ?
C207 C208 1.3930(17) y
C207 H207 0.9500 ?
C208 C209 1.3840(17) y
C208 H208 0.9500 ?
C209 C210 1.4012(15) y
C209 H209 0.9500 ?
C210 C211 1.5095(15) y
C211 H211 1.0000 ?
C212 C213 1.532(2) y
C212 H21a 0.9900 ?
C212 H21b 0.9900 ?
C213 H21c 0.9800 ?
C213 H21d 0.9800 ?
C213 H21e 0.9800 ?
C214 C215 1.3917(18) y
C214 C219 1.3923(17) y
C215 C216 1.3873(17) y
C215 H215 0.9500 ?
C216 C217 1.3892(18) y
C216 H216 0.9500 ?
C217 C218 1.3898(19) y
C217 C220 1.5068(16) y
C218 C219 1.3956(17) y
C218 H218 0.9500 ?
C219 H219 0.9500 ?
C220 H22a 0.9800 ?
C220 H22b 0.9800 ?
C220 H22c 0.9800 ?

loop_
_geom_torsion_atom_site_label_1
_geom_torsion_atom_site_label_2
_geom_torsion_atom_site_label_3
_geom_torsion_atom_site_label_4
_geom_torsion
_geom_torsion_publ_flag
C112 N1 C101 C114 68.39(12) y
C111 N1 C101 C114 -164.03(9) y
C112 N1 C101 C102 -167.59(9) y
C111 N1 C101 C102 -40.01(10) y
N1 C101 C102 C103 17.08(11) y
C114 C101 C102 C103 138.64(10) y
C101 C102 C103 C104 -105.86(10) y
C101 C102 C103 C111 10.78(11) y
C105 O1 C104 C103 -49.72(13) y
C111 C103 C104 O1 61.90(12) y
C102 C103 C104 O1 175.58(8) y
C104 O1 C105 C110 16.63(15) y
C104 O1 C105 C106 -166.04(10) y
O1 C105 C106 C107 -179.05(10) y
C110 C105 C106 C107 -1.67(16) y
C105 C106 C107 C108 1.82(17) y
C106 C107 C108 C109 -0.30(18) y
C107 C108 C109 C110 -1.43(18) y
O1 C105 C110 C109 177.18(10) y
C106 C105 C110 C109 0.00(15) y
O1 C105 C110 C111 3.00(16) y
C106 C105 C110 C111 -174.18(10) y
C108 C109 C110 C105 1.56(16) y
C108 C109 C110 C111 175.72(11) y
C112 N1 C111 C110 -65.50(13) y
C101 N1 C111 C110 168.06(9) y
C112 N1 C111 C103 173.43(10) y
C101 N1 C111 C103 46.99(10) y
C105 C110 C111 N1 -104.84(11) y
C109 C110 C111 N1 81.23(13) y
C105 C110 C111 C103 10.57(14) y
C109 C110 C111 C103 -163.36(10) y
C104 C103 C111 N1 82.95(11) y
C102 C103 C111 N1 -34.60(11) y
C104 C103 C111 C110 -40.51(12) y
C102 C103 C111 C110 -158.05(9) y
C101 N1 C112 C113 61.97(12) y
C111 N1 C112 C113 -59.51(13) y
N1 C101 C114 C119 -118.17(11) y
C102 C101 C114 C119 124.61(11) y
N1 C101 C114 C115 61.70(13) y
C102 C101 C114 C115 -55.53(13) y
C119 C114 C115 C116 -1.89(16) y
C101 C114 C115 C116 178.24(10) y
C114 C115 C116 C117 0.53(17) y
C115 C116 C117 C118 1.44(16) y
C115 C116 C117 C120 -177.38(10) y
C116 C117 C118 C119 -2.03(16) y
C120 C117 C118 C119 176.78(10) y
C115 C114 C119 C118 1.30(16) y
C101 C114 C119 C118 -178.84(10) y
C117 C118 C119 C114 0.68(16) y
C212 N2 C201 C214 67.03(13) y
C211 N2 C201 C214 -164.67(9) y
C212 N2 C201 C202 -169.64(10) y
C211 N2 C201 C202 -41.33(11) y
N2 C201 C202 C203 18.77(12) y
C214 C201 C202 C203 139.70(10) y
C201 C202 C203 C204 -107.46(10) y
C201 C202 C203 C211 9.16(12) y
C205 O2 C204 C203 -48.91(13) y
C211 C203 C204 O2 61.10(12) y
C202 C203 C204 O2 174.85(9) y
C204 O2 C205 C206 -167.73(10) y
C204 O2 C205 C210 15.37(15) y
O2 C205 C206 C207 179.27(10) y
C210 C205 C206 C207 -3.77(16) y
C205 C206 C207 C208 1.85(17) y
C206 C207 C208 C209 1.75(17) y
C207 C208 C209 C210 -3.59(17) y
O2 C205 C210 C209 178.73(10) y
C206 C205 C210 C209 1.99(15) y
O2 C205 C210 C211 4.39(16) y
C206 C205 C210 C211 -172.34(10) y
C208 C209 C210 C205 1.71(16) y
C208 C209 C210 C211 176.01(10) y
C212 N2 C211 C210 -64.56(13) y
C201 N2 C211 C210 168.55(9) y
C212 N2 C211 C203 174.11(11) y
C201 N2 C211 C203 47.22(10) y
C205 C210 C211 N2 -105.81(11) y
C209 C210 C211 N2 80.10(12) y
C205 C210 C211 C203 9.49(14) y
C209 C210 C211 C203 -164.60(10) y
C204 C203 C211 N2 83.80(10) y
C202 C203 C211 N2 -33.67(11) y
C204 C203 C211 C210 -39.69(12) y
C202 C203 C211 C210 -157.17(9) y
C211 N2 C212 C213 -59.58(14) y
C201 N2 C212 C213 62.43(13) y
N2 C201 C214 C215 50.84(14) y
C202 C201 C214 C215 -65.39(15) y
N2 C201 C214 C219 -129.01(11) y
C202 C201 C214 C219 114.76(12) y
C219 C214 C215 C216 0.13(18) y
C201 C214 C215 C216 -179.73(11) y
C214 C215 C216 C217 -0.25(19) y
C215 C216 C217 C218 0.47(18) y
C215 C216 C217 C220 -179.25(11) y
C216 C217 C218 C219 -0.57(17) y
C220 C217 C218 C219 179.14(12) y
C215 C214 C219 C218 -0.23(17) y
C201 C214 C219 C218 179.62(11) y
C217 C218 C219 C214 0.47(18) y
